data_7031387
loop_
_publ_author_name
'Bhattacharya, Sagarika'
'Sasmal, Sujit'
'Carrella, Luca'
'Rentschler, Eva'
'Mohanta, Sasankasekhar'

_publ_section_title
;
 Syntheses, crystal structures and magnetic properties of a series of
 \m-phenoxo-\m1,1-carboxylato-\m1,3-carboxylato trinickel(ii) compounds.
;
_journal_issue 31
_journal_name_full 'Dalton transactions (Cambridge, England : 2003)'
_journal_page_first 12065
_journal_page_last 12076
_journal_paper_doi 10.1039/c4dt00862f
_journal_volume 43
_journal_year 2014
_chemical_formula_sum 'C56 H57 N5 Ni3 O10'
_chemical_formula_weight 1136.20
_chemical_name_systematic
; 
 ? 
;
_space_group_IT_number 2
_symmetry_cell_setting triclinic
_symmetry_space_group_name_Hall '-P 1'
_symmetry_space_group_name_H-M 'P -1'
_atom_sites_solution_hydrogens geom
_atom_sites_solution_primary direct
_atom_sites_solution_secondary difmap
_audit_creation_method SHELXL-97
_cell_angle_alpha 111.754(3)
_cell_angle_beta 95.086(4)
_cell_angle_gamma 111.703(3)
_cell_formula_units_Z 2
_cell_length_a 13.709(3)
_cell_length_b 14.024(3)
_cell_length_c 16.630(4)
_cell_measurement_reflns_used 1686
_cell_measurement_temperature 296(2)
_cell_measurement_theta_max 18.07
_cell_measurement_theta_min 2.41
_cell_volume 2663.0(10)
_computing_cell_refinement 'Bruker SAINT'
_computing_data_collection 'Bruker APEX2'
_computing_data_reduction 'Bruker SAINT'
_computing_molecular_graphics 'Bruker SHELXTL'
_computing_publication_material 'Bruker SHELXTL'
_computing_structure_refinement 'SHELXL-97 (Sheldrick, 2008)'
_computing_structure_solution 'SHELXS-97 (Sheldrick, 2008)'
_diffrn_ambient_temperature 296(2)
_diffrn_measured_fraction_theta_full 0.980
_diffrn_measured_fraction_theta_max 0.980
_diffrn_measurement_device_type 'Bruker APEX-II CCD'
_diffrn_measurement_method '\f and \w scans'
_diffrn_radiation_monochromator graphite
_diffrn_radiation_source 'fine-focus sealed tube'
_diffrn_radiation_type MoK\a
_diffrn_radiation_wavelength 0.71073
_diffrn_reflns_av_R_equivalents 0.0826
_diffrn_reflns_av_sigmaI/netI 0.1730
_diffrn_reflns_limit_h_max 16
_diffrn_reflns_limit_h_min -16
_diffrn_reflns_limit_k_max 17
_diffrn_reflns_limit_k_min -17
_diffrn_reflns_limit_l_max 20
_diffrn_reflns_limit_l_min -20
_diffrn_reflns_number 19449
_diffrn_reflns_theta_full 25.56
_diffrn_reflns_theta_max 25.56
_diffrn_reflns_theta_min 1.37
_exptl_absorpt_coefficient_mu 1.112
_exptl_absorpt_correction_T_max 0.8082
_exptl_absorpt_correction_T_min 0.7608
_exptl_absorpt_correction_type multi-scan
_exptl_absorpt_process_details SADABS
_exptl_crystal_colour green
_exptl_crystal_density_diffrn 1.417
_exptl_crystal_density_method 'not measured'
_exptl_crystal_description hexagonal
_exptl_crystal_F_000 1184
_exptl_crystal_size_max 0.26
_exptl_crystal_size_mid 0.22
_exptl_crystal_size_min 0.20
_refine_diff_density_max 1.774
_refine_diff_density_min -0.839
_refine_diff_density_rms 0.106
_refine_ls_extinction_method none
_refine_ls_goodness_of_fit_ref 1.075
_refine_ls_hydrogen_treatment constr
_refine_ls_matrix_type full
_refine_ls_number_parameters 629
_refine_ls_number_reflns 9770
_refine_ls_number_restraints 0
_refine_ls_restrained_S_all 1.075
_refine_ls_R_factor_all 0.1943
_refine_ls_R_factor_gt 0.0849
_refine_ls_shift/su_max 0.000
_refine_ls_shift/su_mean 0.000
_refine_ls_structure_factor_coef Fsqd
_refine_ls_weighting_details 'calc w=1/[\s^2^(Fo^2^)+(0.0800P)^2^+0.5000P] where P=(Fo^2^+2Fc^2^)/3'
_refine_ls_weighting_scheme calc
_refine_ls_wR_factor_gt 0.1932
_refine_ls_wR_factor_ref 0.2378
_reflns_number_gt 4066
_reflns_number_total 9770
_reflns_threshold_expression >2sigma(I)
_cod_data_source_file c4dt00862f2.cif
_cod_data_source_block added_by_encifer
_cod_depositor_comments
;
The following automatic conversions were performed:

'_symmetry_cell_setting' value 'Triclinic' changed to 'triclinic'
according to
/usr/data/users/saulius/crontab/automatic-downloads/rss-feeds/RSC/lib/dictionaries/cif_core.dic
dictionary named 'cif_core.dic' version 2.4.2 from 2011-04-26.

Automatic conversion script
Id: cif_fix_values 2281 2013-09-26 08:29:07Z andrius 

 Adding full bibliography for 7031386--7031393.cif.
;
_cod_original_cell_volume 2663.2(11)
_cod_original_sg_symbol_H-M P-1
_cod_database_code 7031387

loop_
_symmetry_equiv_pos_as_xyz
'x, y, z'
'-x, -y, -z'

loop_
_atom_site_label
_atom_site_type_symbol
_atom_site_fract_x
_atom_site_fract_y
_atom_site_fract_z
_atom_site_U_iso_or_equiv
_atom_site_adp_type
_atom_site_occupancy
_atom_site_symmetry_multiplicity
_atom_site_calc_flag
_atom_site_refinement_flags
C1 C 0.5745(11) 0.5792(11) -0.1466(11) 0.1184(17) Uani 1 1 d .
C2 C 0.4690(10) 0.5818(10) -0.1718(9) 0.1184(17) Uani 1 1 d .
H2 H 0.4173 0.5633 -0.1407 0.142 Uiso 1 1 calc R
C3 C 0.4436(9) 0.6115(10) -0.2416(7) 0.094(4) Uani 1 1 d .
H3 H 0.3786 0.6164 -0.2543 0.112 Uiso 1 1 calc R
C4 C 0.5199(11) 0.6327(12) -0.2898(7) 0.111(5) Uani 1 1 d .
H4 H 0.5049 0.6501 -0.3368 0.134 Uiso 1 1 calc R
C5 C 0.6118(10) 0.6287(9) -0.2707(7) 0.088(3) Uani 1 1 d .
H5 H 0.6612 0.6444 -0.3042 0.106 Uiso 1 1 calc R
C6 C 0.6383(9) 0.6023(8) -0.2034(7) 0.077(3) Uani 1 1 d .
C7 C 0.7484(9) 0.6074(9) -0.1835(7) 0.076(3) Uani 1 1 d .
H7 H 0.7869 0.6116 -0.2263 0.092 Uiso 1 1 calc R
C8 C 0.9081(10) 0.6285(12) -0.1027(9) 0.119(5) Uani 1 1 d .
H8A H 0.9533 0.7087 -0.0847 0.143 Uiso 1 1 calc R
H8B H 0.9203 0.5847 -0.1582 0.143 Uiso 1 1 calc R
C9 C 0.9376(11) 0.5967(15) -0.0336(11) 0.149(6) Uani 1 1 d .
H9A H 0.9091 0.5143 -0.0594 0.179 Uiso 1 1 calc R
H9B H 1.0162 0.6280 -0.0151 0.179 Uiso 1 1 calc R
C10 C 0.9686(11) 0.7553(12) 0.1059(11) 0.1184(17) Uani 1 1 d .
H10A H 1.0411 0.7787 0.0968 0.142 Uiso 1 1 calc R
H10B H 0.9378 0.8032 0.0958 0.142 Uiso 1 1 calc R
C11 C 0.9725(16) 0.7640(14) 0.1943(11) 0.192(8) Uani 1 1 d .
H11A H 0.9284 0.8009 0.2213 0.230 Uiso 1 1 calc R
H11B H 1.0467 0.8082 0.2317 0.230 Uiso 1 1 calc R
C12 C 0.9293(19) 0.6463(17) 0.1852(12) 0.235(12) Uani 1 1 d .
H12A H 0.9802 0.6398 0.2249 0.282 Uiso 1 1 calc R
H12B H 0.8609 0.6269 0.2019 0.282 Uiso 1 1 calc R
C13 C 0.9139(10) 0.5753(12) 0.1006(10) 0.124(5) Uani 1 1 d .
H13A H 0.8498 0.5042 0.0828 0.149 Uiso 1 1 calc R
H13B H 0.9763 0.5589 0.0937 0.149 Uiso 1 1 calc R
C14 C 0.6124(8) 0.3480(8) -0.0545(5) 0.053(2) Uani 1 1 d .
C15 C 0.6037(9) 0.2304(9) -0.0832(6) 0.062(3) Uani 1 1 d .
C16 C 0.6861(9) 0.2034(10) -0.1085(6) 0.078(3) Uani 1 1 d .
H16 H 0.7500 0.2593 -0.1078 0.093 Uiso 1 1 calc R
C17 C 0.6741(14) 0.0919(13) -0.1355(8) 0.113(5) Uani 1 1 d .
H17 H 0.7312 0.0745 -0.1503 0.136 Uiso 1 1 calc R
C18 C 0.5804(15) 0.0094(13) -0.1400(9) 0.126(6) Uani 1 1 d .
H18 H 0.5717 -0.0654 -0.1604 0.152 Uiso 1 1 calc R
C19 C 0.4993(14) 0.0356(11) -0.1150(9) 0.122(5) Uani 1 1 d .
H19 H 0.4347 -0.0218 -0.1183 0.146 Uiso 1 1 calc R
C20 C 0.5104(11) 0.1487(11) -0.0835(8) 0.099(4) Uani 1 1 d .
H20 H 0.4555 0.1668 -0.0636 0.118 Uiso 1 1 calc R
C21 C 0.6943(8) 0.7144(10) 0.1154(6) 0.065(3) Uani 1 1 d .
C22 C 0.6771(8) 0.7907(9) 0.2001(6) 0.066(3) Uani 1 1 d .
C23 C 0.7382(9) 0.9055(10) 0.2369(8) 0.093(4) Uani 1 1 d .
H23 H 0.7895 0.9377 0.2102 0.112 Uiso 1 1 calc R
C24 C 0.7229(10) 0.9733(10) 0.3144(10) 0.109(4) Uani 1 1 d .
H24 H 0.7672 1.0513 0.3421 0.131 Uiso 1 1 calc R
C25 C 0.6438(12) 0.9275(14) 0.3510(8) 0.112(5) Uani 1 1 d .
H25 H 0.6311 0.9748 0.4011 0.134 Uiso 1 1 calc R
C26 C 0.5836(9) 0.8132(11) 0.3147(7) 0.084(3) Uani 1 1 d .
H26 H 0.5315 0.7825 0.3415 0.101 Uiso 1 1 calc R
C27 C 0.5983(7) 0.7410(9) 0.2381(6) 0.063(3) Uani 1 1 d .
H27 H 0.5571 0.6624 0.2130 0.076 Uiso 1 1 calc R
C28 C -0.0768(7) 0.3235(8) 0.2973(6) 0.057(2) Uani 1 1 d .
C29 C -0.1253(7) 0.3849(9) 0.2711(6) 0.070(3) Uani 1 1 d .
H29 H -0.1197 0.4533 0.3142 0.083 Uiso 1 1 calc R
C30 C -0.1794(9) 0.3466(11) 0.1852(7) 0.093(4) Uani 1 1 d .
H30 H -0.2110 0.3884 0.1706 0.111 Uiso 1 1 calc R
C31 C -0.1887(11) 0.2461(14) 0.1185(8) 0.115(5) Uani 1 1 d .
H31 H -0.2275 0.2195 0.0598 0.138 Uiso 1 1 calc R
C32 C -0.1410(10) 0.1882(11) 0.1397(7) 0.107(4) Uani 1 1 d .
H32 H -0.1454 0.1222 0.0941 0.128 Uiso 1 1 calc R
C33 C -0.0848(8) 0.2217(9) 0.2269(6) 0.073(3) Uani 1 1 d .
C34 C -0.0375(10) 0.1525(9) 0.2405(8) 0.087(4) Uani 1 1 d .
H34 H -0.0452 0.0904 0.1891 0.105 Uiso 1 1 calc R
C35 C 0.0607(10) 0.0879(11) 0.3147(9) 0.1184(17) Uani 1 1 d .
H35A H 0.0708 0.0508 0.2560 0.142 Uiso 1 1 calc R
H35B H 0.0125 0.0295 0.3292 0.142 Uiso 1 1 calc R
C36 C 0.1715(10) 0.1579(11) 0.3859(9) 0.1184(17) Uani 1 1 d .
H36A H 0.2214 0.2139 0.3701 0.142 Uiso 1 1 calc R
H36B H 0.2035 0.1083 0.3904 0.142 Uiso 1 1 calc R
C37 C 0.2669(10) 0.2937(11) 0.5323(9) 0.1184(17) Uani 1 1 d .
H37A H 0.3033 0.3589 0.5202 0.142 Uiso 1 1 calc R
H37B H 0.3102 0.2519 0.5295 0.142 Uiso 1 1 calc R
C38 C 0.2221(11) 0.3254(12) 0.6263(10) 0.1184(17) Uani 1 1 d .
H38A H 0.2750 0.3432 0.6787 0.142 Uiso 1 1 calc R
H38B H 0.2008 0.3870 0.6378 0.142 Uiso 1 1 calc R
C39 C 0.1259(11) 0.2119(14) 0.5956(9) 0.148(6) Uani 1 1 d .
H39A H 0.0654 0.2258 0.6141 0.177 Uiso 1 1 calc R
H39B H 0.1435 0.1721 0.6273 0.177 Uiso 1 1 calc R
C40 C 0.0863(11) 0.1300(12) 0.4927(10) 0.1184(17) Uani 1 1 d .
H40A H 0.1091 0.0691 0.4764 0.142 Uiso 1 1 calc R
H40B H 0.0088 0.1002 0.4676 0.142 Uiso 1 1 calc R
C41 C 0.2118(7) 0.4918(8) 0.4835(6) 0.049(2) Uani 1 1 d .
C42 C 0.3042(7) 0.6093(8) 0.5201(6) 0.055(2) Uani 1 1 d .
C43 C 0.3880(8) 0.6307(10) 0.4800(7) 0.078(3) Uani 1 1 d .
H43 H 0.3887 0.5722 0.4301 0.093 Uiso 1 1 calc R
C44 C 0.4701(9) 0.7381(12) 0.5136(9) 0.097(4) Uani 1 1 d .
H44 H 0.5256 0.7537 0.4853 0.116 Uiso 1 1 calc R
C45 C 0.4705(9) 0.8230(11) 0.5893(9) 0.104(4) Uani 1 1 d .
H45 H 0.5291 0.8948 0.6142 0.124 Uiso 1 1 calc R
C46 C 0.3882(9) 0.8042(9) 0.6278(7) 0.083(3) Uani 1 1 d .
H46 H 0.3870 0.8634 0.6769 0.100 Uiso 1 1 calc R
C47 C 0.3050(7) 0.6954(9) 0.5935(7) 0.064(3) Uani 1 1 d .
H47 H 0.2487 0.6809 0.6211 0.077 Uiso 1 1 calc R
C48 C -0.0949(7) 0.3024(8) 0.5425(5) 0.048(2) Uani 1 1 d .
C49 C -0.1696(6) 0.2516(8) 0.5910(5) 0.049(2) Uani 1 1 d .
C50 C -0.2089(8) 0.3162(9) 0.6514(6) 0.070(3) Uani 1 1 d .
H50 H -0.1876 0.3922 0.6629 0.084 Uiso 1 1 calc R
C51 C -0.2801(9) 0.2689(11) 0.6951(7) 0.083(3) Uani 1 1 d .
H51 H -0.3041 0.3133 0.7377 0.100 Uiso 1 1 calc R
C52 C -0.3147(9) 0.1548(12) 0.6743(7) 0.094(4) Uani 1 1 d .
H52 H -0.3668 0.1208 0.6996 0.113 Uiso 1 1 calc R
C53 C -0.2734(9) 0.0917(10) 0.6173(8) 0.088(3) Uani 1 1 d .
H53 H -0.2934 0.0164 0.6075 0.106 Uiso 1 1 calc R
C54 C -0.2015(7) 0.1385(8) 0.5735(6) 0.067(3) Uani 1 1 d .
H54 H -0.1753 0.0944 0.5330 0.080 Uiso 1 1 calc R
C55 C 0.2866(16) 0.1182(13) 0.0476(10) 0.163(7) Uani 1 1 d .
H55A H 0.2644 0.1239 -0.0062 0.245 Uiso 1 1 calc R
H55B H 0.3206 0.0674 0.0352 0.245 Uiso 1 1 calc R
H55C H 0.3373 0.1923 0.0928 0.245 Uiso 1 1 calc R
C56 C 0.194(2) 0.0752(19) 0.0787(15) 0.179(9) Uani 1 1 d .
N1 N 0.7948(7) 0.6068(7) -0.1166(6) 0.073(2) Uani 1 1 d .
N2 N 0.8993(7) 0.6340(8) 0.0446(6) 0.087(3) Uani 1 1 d .
N3 N 0.0142(7) 0.1639(7) 0.3137(6) 0.073(2) Uani 1 1 d .
N4 N 0.1478(7) 0.2182(7) 0.4766(6) 0.083(3) Uani 1 1 d .
N5 N 0.125(2) 0.041(2) 0.1029(18) 0.292(14) Uani 1 1 d .
Ni1 Ni 0.73334(9) 0.58913(10) -0.01603(8) 0.0622(4) Uani 1 1 d .
Ni2 Ni 0.5000 0.5000 0.0000 0.0485(4) Uani 1 2 d S
Ni3 Ni 0.05895(9) 0.29846(9) 0.43211(7) 0.0527(4) Uani 1 1 d .
Ni4 Ni 0.0000 0.5000 0.5000 0.0446(4) Uani 1 2 d S
O1 O 0.5866(4) 0.5489(5) -0.0880(4) 0.0659(17) Uani 1 1 d .
O2 O 0.6561(5) 0.6067(5) 0.0921(4) 0.0597(16) Uani 1 1 d .
O3 O 0.7503(5) 0.7578(5) 0.0723(4) 0.0768(19) Uani 1 1 d .
O4 O 0.7014(5) 0.4236(5) -0.0550(4) 0.0673(17) Uani 1 1 d .
O5 O 0.4658(5) 0.6340(5) 0.0327(4) 0.0585(16) Uani 1 1 d .
O6 O -0.0296(4) 0.3597(4) 0.3822(3) 0.0514(15) Uani 1 1 d .
O7 O 0.1407(4) 0.4740(4) 0.5286(3) 0.0500(14) Uani 1 1 d .
O8 O 0.2063(5) 0.4120(5) 0.4149(4) 0.0665(17) Uani 1 1 d .
O9 O -0.0567(4) 0.2408(5) 0.4921(4) 0.0547(15) Uani 1 1 d .
O10 O -0.0751(4) 0.4028(5) 0.5574(3) 0.0509(14) Uani 1 1 d .

loop_
_atom_site_aniso_label
_atom_site_aniso_U_11
_atom_site_aniso_U_22
_atom_site_aniso_U_33
_atom_site_aniso_U_23
_atom_site_aniso_U_13
_atom_site_aniso_U_12
C1 0.119(4) 0.109(4) 0.177(5) 0.093(4) 0.054(4) 0.065(4)
C2 0.119(4) 0.109(4) 0.177(5) 0.093(4) 0.054(4) 0.065(4)
C3 0.101(9) 0.132(11) 0.103(8) 0.078(8) 0.038(7) 0.077(8)
C4 0.120(11) 0.185(15) 0.081(8) 0.095(9) 0.041(8) 0.079(11)
C5 0.101(9) 0.104(10) 0.084(8) 0.069(7) 0.029(7) 0.041(8)
C6 0.082(8) 0.060(7) 0.070(7) 0.023(6) 0.036(6) 0.015(6)
C7 0.076(8) 0.082(9) 0.079(7) 0.038(7) 0.042(6) 0.035(7)
C8 0.088(10) 0.157(14) 0.156(13) 0.100(11) 0.069(9) 0.058(9)
C9 0.099(11) 0.24(2) 0.176(15) 0.126(15) 0.070(10) 0.106(12)
C10 0.119(4) 0.109(4) 0.177(5) 0.093(4) 0.054(4) 0.065(4)
C11 0.25(2) 0.095(14) 0.160(16) 0.036(12) -0.006(14) 0.038(14)
C12 0.37(3) 0.124(18) 0.114(14) 0.030(13) -0.054(16) 0.056(19)
C13 0.095(10) 0.101(12) 0.147(13) 0.047(11) -0.020(9) 0.030(9)
C14 0.058(7) 0.053(7) 0.044(5) 0.020(5) 0.010(5) 0.023(6)
C15 0.073(7) 0.061(8) 0.067(6) 0.038(6) 0.016(5) 0.032(7)
C16 0.098(9) 0.084(9) 0.067(6) 0.032(6) 0.019(6) 0.058(8)
C17 0.165(15) 0.092(12) 0.090(9) 0.024(9) 0.033(10) 0.077(11)
C18 0.162(16) 0.075(12) 0.124(11) 0.017(9) -0.008(11) 0.070(12)
C19 0.155(14) 0.062(10) 0.150(12) 0.051(9) 0.024(10) 0.047(10)
C20 0.126(11) 0.084(10) 0.123(10) 0.060(8) 0.035(8) 0.066(9)
C21 0.052(6) 0.076(9) 0.056(6) 0.024(6) 0.009(5) 0.024(6)
C22 0.071(7) 0.063(8) 0.063(6) 0.027(6) 0.015(5) 0.029(6)
C23 0.092(9) 0.060(9) 0.093(8) 0.017(7) 0.021(7) 0.015(7)
C24 0.084(9) 0.054(9) 0.137(12) -0.001(8) 0.018(8) 0.022(7)
C25 0.108(11) 0.114(13) 0.093(9) 0.006(9) 0.007(9) 0.072(11)
C26 0.100(9) 0.092(10) 0.058(7) 0.031(7) 0.021(6) 0.042(8)
C27 0.070(7) 0.069(7) 0.059(6) 0.031(6) 0.022(5) 0.035(6)
C28 0.056(6) 0.057(7) 0.051(6) 0.020(5) 0.020(5) 0.021(5)
C29 0.071(7) 0.091(8) 0.062(6) 0.047(6) 0.021(5) 0.036(6)
C30 0.090(8) 0.123(11) 0.061(7) 0.050(7) 0.014(7) 0.034(8)
C31 0.103(10) 0.142(15) 0.060(8) 0.048(9) -0.001(7) 0.015(10)
C32 0.114(11) 0.094(11) 0.056(8) 0.021(7) 0.012(7) 0.003(8)
C33 0.084(8) 0.061(8) 0.050(6) 0.017(6) 0.022(5) 0.015(6)
C34 0.105(10) 0.044(8) 0.079(8) 0.012(6) 0.044(7) 0.008(7)
C35 0.119(4) 0.109(4) 0.177(5) 0.093(4) 0.054(4) 0.065(4)
C36 0.119(4) 0.109(4) 0.177(5) 0.093(4) 0.054(4) 0.065(4)
C37 0.119(4) 0.109(4) 0.177(5) 0.093(4) 0.054(4) 0.065(4)
C38 0.119(4) 0.109(4) 0.177(5) 0.093(4) 0.054(4) 0.065(4)
C39 0.139(13) 0.181(17) 0.149(13) 0.060(12) 0.005(10) 0.115(13)
C40 0.119(4) 0.109(4) 0.177(5) 0.093(4) 0.054(4) 0.065(4)
C41 0.044(5) 0.053(7) 0.062(6) 0.031(5) 0.010(5) 0.029(5)
C42 0.046(6) 0.053(7) 0.068(6) 0.036(5) 0.010(5) 0.013(5)
C43 0.054(7) 0.094(9) 0.089(7) 0.045(7) 0.034(6) 0.028(7)
C44 0.053(7) 0.102(11) 0.117(10) 0.053(9) 0.032(7) 0.007(7)
C45 0.068(8) 0.070(9) 0.133(11) 0.033(8) 0.018(8) 0.002(7)
C46 0.062(7) 0.066(9) 0.095(8) 0.019(6) 0.017(6) 0.017(6)
C47 0.044(6) 0.067(8) 0.083(7) 0.041(6) 0.021(5) 0.015(6)
C48 0.047(5) 0.048(7) 0.050(5) 0.027(5) 0.010(4) 0.019(5)
C49 0.045(5) 0.048(6) 0.052(5) 0.031(5) 0.007(4) 0.011(5)
C50 0.091(8) 0.065(7) 0.062(6) 0.035(5) 0.038(6) 0.032(6)
C51 0.097(8) 0.098(10) 0.072(7) 0.050(7) 0.046(6) 0.042(8)
C52 0.086(8) 0.104(11) 0.086(8) 0.056(8) 0.035(7) 0.017(8)
C53 0.090(8) 0.068(8) 0.122(10) 0.056(8) 0.044(7) 0.032(7)
C54 0.074(7) 0.054(7) 0.078(7) 0.036(6) 0.036(5) 0.023(6)
C55 0.27(2) 0.108(14) 0.134(13) 0.062(11) 0.051(15) 0.092(15)
C56 0.21(3) 0.120(18) 0.167(19) 0.022(13) 0.077(17) 0.070(18)
N1 0.063(6) 0.086(7) 0.088(6) 0.051(5) 0.039(5) 0.033(5)
N2 0.089(7) 0.074(7) 0.101(7) 0.039(6) 0.033(6) 0.033(6)
N3 0.084(6) 0.046(6) 0.087(6) 0.030(5) 0.039(5) 0.022(5)
N4 0.092(7) 0.065(6) 0.108(7) 0.045(5) 0.036(6) 0.043(5)
N5 0.33(3) 0.27(3) 0.35(3) 0.12(2) 0.25(3) 0.17(2)
Ni1 0.0598(8) 0.0612(9) 0.0712(8) 0.0326(7) 0.0242(6) 0.0266(7)
Ni2 0.0484(10) 0.0476(11) 0.0517(9) 0.0250(8) 0.0173(7) 0.0188(8)
Ni3 0.0570(7) 0.0423(8) 0.0656(7) 0.0260(6) 0.0267(6) 0.0236(6)
Ni4 0.0511(10) 0.0412(10) 0.0480(9) 0.0231(7) 0.0194(7) 0.0214(8)
O1 0.057(4) 0.043(4) 0.077(4) 0.006(3) 0.006(3) 0.025(3)
O2 0.067(4) 0.045(4) 0.053(4) 0.020(3) 0.006(3) 0.013(4)
O3 0.083(5) 0.061(5) 0.082(5) 0.031(4) 0.032(4) 0.025(4)
O4 0.074(5) 0.062(5) 0.075(4) 0.028(4) 0.031(4) 0.037(4)
O5 0.057(4) 0.049(4) 0.064(4) 0.016(3) 0.014(3) 0.027(3)
O6 0.060(4) 0.054(4) 0.046(3) 0.023(3) 0.017(3) 0.027(3)
O7 0.049(3) 0.046(4) 0.063(4) 0.032(3) 0.022(3) 0.019(3)
O8 0.068(4) 0.043(4) 0.081(4) 0.017(3) 0.036(3) 0.022(3)
O9 0.061(4) 0.043(4) 0.067(4) 0.031(3) 0.025(3) 0.020(3)
O10 0.059(4) 0.044(4) 0.056(3) 0.027(3) 0.022(3) 0.022(3)

loop_
_atom_type_symbol
_atom_type_description
_atom_type_scat_dispersion_real
_atom_type_scat_dispersion_imag
_atom_type_scat_source
C C 0.0033 0.0016 'International Tables Vol C Tables 4.2.6.8 and 6.1.1.4'
H H 0.0000 0.0000 'International Tables Vol C Tables 4.2.6.8 and 6.1.1.4'
N N 0.0061 0.0033 'International Tables Vol C Tables 4.2.6.8 and 6.1.1.4'
O O 0.0106 0.0060 'International Tables Vol C Tables 4.2.6.8 and 6.1.1.4'
Ni Ni 0.3393 1.1124 'International Tables Vol C Tables 4.2.6.8 and 6.1.1.4'

loop_
_geom_angle_atom_site_label_1
_geom_angle_atom_site_label_2
_geom_angle_atom_site_label_3
_geom_angle
_geom_angle_site_symmetry_1
_geom_angle_site_symmetry_3
O1 C1 C6 131.6(13) . .
O1 C1 C2 117.6(12) . .
C6 C1 C2 110.5(12) . .
C3 C2 C1 122.8(12) . .
C3 C2 H2 118.6 . .
C1 C2 H2 118.6 . .
C4 C3 C2 117.1(10) . .
C4 C3 H3 121.4 . .
C2 C3 H3 121.4 . .
C5 C4 C3 121.5(10) . .
C5 C4 H4 119.2 . .
C3 C4 H4 119.2 . .
C4 C5 C6 122.2(11) . .
C4 C5 H5 118.9 . .
C6 C5 H5 118.9 . .
C5 C6 C1 125.7(12) . .
C5 C6 C7 117.8(10) . .
C1 C6 C7 116.2(11) . .
N1 C7 C6 127.6(9) . .
N1 C7 H7 116.2 . .
C6 C7 H7 116.2 . .
N1 C8 C9 109.7(9) . .
N1 C8 H8A 109.7 . .
C9 C8 H8A 109.7 . .
N1 C8 H8B 109.7 . .
C9 C8 H8B 109.7 . .
H8A C8 H8B 108.2 . .
N2 C9 C8 115.1(12) . .
N2 C9 H9A 108.5 . .
C8 C9 H9A 108.5 . .
N2 C9 H9B 108.5 . .
C8 C9 H9B 108.5 . .
H9A C9 H9B 107.5 . .
C11 C10 N2 106.0(11) . .
C11 C10 H10A 110.5 . .
N2 C10 H10A 110.5 . .
C11 C10 H10B 110.5 . .
N2 C10 H10B 110.5 . .
H10A C10 H10B 108.7 . .
C10 C11 C12 106.2(14) . .
C10 C11 H11A 110.5 . .
C12 C11 H11A 110.5 . .
C10 C11 H11B 110.5 . .
C12 C11 H11B 110.5 . .
H11A C11 H11B 108.7 . .
C13 C12 C11 109.1(17) . .
C13 C12 H12A 109.9 . .
C11 C12 H12A 109.9 . .
C13 C12 H12B 109.9 . .
C11 C12 H12B 109.9 . .
H12A C12 H12B 108.3 . .
C12 C13 N2 106.6(14) . .
C12 C13 H13A 110.4 . .
N2 C13 H13A 110.4 . .
C12 C13 H13B 110.4 . .
N2 C13 H13B 110.4 . .
H13A C13 H13B 108.6 . .
O5 C14 O4 124.9(9) 2_665 .
O5 C14 C15 118.3(9) 2_665 .
O4 C14 C15 116.8(9) . .
C20 C15 C16 120.0(11) . .
C20 C15 C14 118.0(10) . .
C16 C15 C14 122.0(10) . .
C15 C16 C17 120.0(12) . .
C15 C16 H16 120.0 . .
C17 C16 H16 120.0 . .
C18 C17 C16 120.5(15) . .
C18 C17 H17 119.8 . .
C16 C17 H17 119.8 . .
C17 C18 C19 119.7(15) . .
C17 C18 H18 120.2 . .
C19 C18 H18 120.2 . .
C18 C19 C20 121.3(15) . .
C18 C19 H19 119.4 . .
C20 C19 H19 119.4 . .
C15 C20 C19 118.4(12) . .
C15 C20 H20 120.8 . .
C19 C20 H20 120.8 . .
O3 C21 O2 120.8(9) . .
O3 C21 C22 119.6(10) . .
O2 C21 C22 119.5(9) . .
C23 C22 C27 121.4(10) . .
C23 C22 C21 119.6(10) . .
C27 C22 C21 119.0(10) . .
C22 C23 C24 118.9(11) . .
C22 C23 H23 120.6 . .
C24 C23 H23 120.6 . .
C25 C24 C23 120.9(12) . .
C25 C24 H24 119.6 . .
C23 C24 H24 119.6 . .
C26 C25 C24 120.1(12) . .
C26 C25 H25 120.0 . .
C24 C25 H25 120.0 . .
C25 C26 C27 121.1(11) . .
C25 C26 H26 119.5 . .
C27 C26 H26 119.5 . .
C26 C27 C22 117.5(10) . .
C26 C27 H27 121.2 . .
C22 C27 H27 121.2 . .
O6 C28 C29 120.5(8) . .
O6 C28 C33 123.5(9) . .
C29 C28 C33 116.0(9) . .
C30 C29 C28 121.8(10) . .
C30 C29 H29 119.1 . .
C28 C29 H29 119.1 . .
C29 C30 C31 121.2(12) . .
C29 C30 H30 119.4 . .
C31 C30 H30 119.4 . .
C32 C31 C30 118.9(12) . .
C32 C31 H31 120.6 . .
C30 C31 H31 120.6 . .
C31 C32 C33 123.2(13) . .
C31 C32 H32 118.4 . .
C33 C32 H32 118.4 . .
C32 C33 C34 117.7(11) . .
C32 C33 C28 118.9(11) . .
C34 C33 C28 123.4(9) . .
N3 C34 C33 128.9(10) . .
N3 C34 H34 115.6 . .
C33 C34 H34 115.6 . .
N3 C35 C36 108.4(11) . .
N3 C35 H35A 110.0 . .
C36 C35 H35A 110.0 . .
N3 C35 H35B 110.0 . .
C36 C35 H35B 110.0 . .
H35A C35 H35B 108.4 . .
C35 C36 N4 106.3(9) . .
C35 C36 H36A 110.5 . .
N4 C36 H36A 110.5 . .
C35 C36 H36B 110.5 . .
N4 C36 H36B 110.5 . .
H36A C36 H36B 108.7 . .
N4 C37 C38 88.8(9) . .
N4 C37 H37A 113.8 . .
C38 C37 H37A 113.8 . .
N4 C37 H37B 113.8 . .
C38 C37 H37B 113.8 . .
H37A C37 H37B 111.1 . .
C39 C38 C37 97.2(11) . .
C39 C38 H38A 112.3 . .
C37 C38 H38A 112.3 . .
C39 C38 H38B 112.3 . .
C37 C38 H38B 112.3 . .
H38A C38 H38B 109.9 . .
C38 C39 C40 117.4(13) . .
C38 C39 H39A 107.9 . .
C40 C39 H39A 107.9 . .
C38 C39 H39B 107.9 . .
C40 C39 H39B 107.9 . .
H39A C39 H39B 107.2 . .
N4 C40 C39 89.2(11) . .
N4 C40 H40A 113.8 . .
C39 C40 H40A 113.8 . .
N4 C40 H40B 113.8 . .
C39 C40 H40B 113.8 . .
H40A C40 H40B 111.0 . .
O8 C41 O7 120.1(8) . .
O8 C41 C42 121.8(8) . .
O7 C41 C42 118.0(8) . .
C47 C42 C43 119.4(9) . .
C47 C42 C41 119.9(8) . .
C43 C42 C41 120.7(9) . .
C44 C43 C42 119.8(11) . .
C44 C43 H43 120.1 . .
C42 C43 H43 120.1 . .
C43 C44 C45 119.7(10) . .
C43 C44 H44 120.1 . .
C45 C44 H44 120.1 . .
C46 C45 C44 121.2(11) . .
C46 C45 H45 119.4 . .
C44 C45 H45 119.4 . .
C45 C46 C47 118.8(11) . .
C45 C46 H46 120.6 . .
C47 C46 H46 120.6 . .
C42 C47 C46 121.0(9) . .
C42 C47 H47 119.5 . .
C46 C47 H47 119.5 . .
O10 C48 O9 126.6(8) . .
O10 C48 C49 116.3(8) . .
O9 C48 C49 117.1(8) . .
C50 C49 C54 119.9(8) . .
C50 C49 C48 120.2(8) . .
C54 C49 C48 119.8(8) . .
C49 C50 C51 120.5(10) . .
C49 C50 H50 119.7 . .
C51 C50 H50 119.7 . .
C52 C51 C50 118.9(10) . .
C52 C51 H51 120.5 . .
C50 C51 H51 120.5 . .
C53 C52 C51 120.7(10) . .
C53 C52 H52 119.6 . .
C51 C52 H52 119.6 . .
C52 C53 C54 120.6(11) . .
C52 C53 H53 119.7 . .
C54 C53 H53 119.7 . .
C49 C54 C53 119.1(9) . .
C49 C54 H54 120.4 . .
C53 C54 H54 120.4 . .
C56 C55 H55A 109.5 . .
C56 C55 H55B 109.5 . .
H55A C55 H55B 109.5 . .
C56 C55 H55C 109.5 . .
H55A C55 H55C 109.5 . .
H55B C55 H55C 109.5 . .
N5 C56 C55 178(3) . .
C7 N1 C8 119.7(9) . .
C7 N1 Ni1 126.9(7) . .
C8 N1 Ni1 113.3(7) . .
C9 N2 C10 111.7(11) . .
C9 N2 C13 109.4(11) . .
C10 N2 C13 102.2(9) . .
C9 N2 Ni1 100.9(7) . .
C10 N2 Ni1 117.0(8) . .
C13 N2 Ni1 115.8(7) . .
C34 N3 C35 121.4(11) . .
C34 N3 Ni3 124.5(8) . .
C35 N3 Ni3 113.4(8) . .
C40 N4 C37 119.1(10) . .
C40 N4 C36 103.0(10) . .
C37 N4 C36 97.3(8) . .
C40 N4 Ni3 115.0(7) . .
C37 N4 Ni3 117.9(6) . .
C36 N4 Ni3 98.3(6) . .
N1 Ni1 O1 88.9(3) . .
N1 Ni1 O4 97.0(3) . .
O1 Ni1 O4 92.5(2) . .
N1 Ni1 O2 164.3(3) . .
O1 Ni1 O2 83.4(2) . .
O4 Ni1 O2 97.0(2) . .
N1 Ni1 N2 82.8(4) . .
O1 Ni1 N2 171.6(3) . .
O4 Ni1 N2 88.3(3) . .
O2 Ni1 N2 104.8(3) . .
N1 Ni1 O3 105.7(3) . .
O1 Ni1 O3 91.4(2) . .
O4 Ni1 O3 157.0(2) . .
O2 Ni1 O3 61.0(2) . .
N2 Ni1 O3 91.1(3) . .
O5 Ni2 O5 179.998(1) . 2_665
O5 Ni2 O1 90.1(2) . .
O5 Ni2 O1 89.9(2) 2_665 .
O5 Ni2 O1 89.9(2) . 2_665
O5 Ni2 O1 90.1(2) 2_665 2_665
O1 Ni2 O1 179.999(1) . 2_665
O5 Ni2 O2 90.1(2) . 2_665
O5 Ni2 O2 89.9(2) 2_665 2_665
O1 Ni2 O2 98.5(2) . 2_665
O1 Ni2 O2 81.5(2) 2_665 2_665
O5 Ni2 O2 89.9(2) . .
O5 Ni2 O2 90.1(2) 2_665 .
O1 Ni2 O2 81.5(2) . .
O1 Ni2 O2 98.5(2) 2_665 .
O2 Ni2 O2 179.998(1) 2_665 .
N3 Ni3 O6 91.5(3) . .
N3 Ni3 O9 102.4(3) . .
O6 Ni3 O9 90.5(2) . .
N3 Ni3 O7 157.2(3) . .
O6 Ni3 O7 81.0(2) . .
O9 Ni3 O7 99.2(2) . .
N3 Ni3 O8 98.1(3) . .
O6 Ni3 O8 91.0(2) . .
O9 Ni3 O8 159.4(2) . .
O7 Ni3 O8 60.8(2) . .
N3 Ni3 N4 83.9(4) . .
O6 Ni3 N4 175.2(3) . .
O9 Ni3 N4 89.3(3) . .
O7 Ni3 N4 103.8(3) . .
O8 Ni3 N4 90.9(3) . .
O10 Ni4 O10 179.999(1) . 2_566
O10 Ni4 O6 92.3(2) . .
O10 Ni4 O6 87.7(2) 2_566 .
O10 Ni4 O6 87.7(2) . 2_566
O10 Ni4 O6 92.3(2) 2_566 2_566
O6 Ni4 O6 179.999(1) . 2_566
O10 Ni4 O7 90.6(2) . 2_566
O10 Ni4 O7 89.4(2) 2_566 2_566
O6 Ni4 O7 100.2(2) . 2_566
O6 Ni4 O7 79.8(2) 2_566 2_566
C1 O1 Ni1 123.0(8) . .
C1 O1 Ni2 138.6(8) . .
Ni1 O1 Ni2 95.5(3) . .
C21 O2 Ni2 117.8(5) . .
C21 O2 Ni1 89.4(5) . .
Ni2 O2 Ni1 91.1(2) . .
C21 O3 Ni1 88.9(6) . .
C14 O4 Ni1 123.9(6) . .
C14 O5 Ni2 134.1(6) 2_665 .
C28 O6 Ni3 127.1(5) . .
C28 O6 Ni4 134.8(5) . .
Ni3 O6 Ni4 97.6(2) . .
C41 O7 Ni3 89.6(5) . .
C41 O8 Ni3 89.4(5) . .
C48 O9 Ni3 123.5(5) . .
C48 O10 Ni4 132.1(5) . .

loop_
_geom_bond_atom_site_label_1
_geom_bond_atom_site_label_2
_geom_bond_distance
_geom_bond_site_symmetry_2
C1 O1 1.221(13) .
C1 C6 1.388(15) .
C1 C2 1.487(16) .
C2 C3 1.428(14) .
C2 H2 0.9300 .
C3 C4 1.385(13) .
C3 H3 0.9300 .
C4 C5 1.298(14) .
C4 H4 0.9300 .
C5 C6 1.362(13) .
C5 H5 0.9300 .
C6 C7 1.486(14) .
C7 N1 1.236(11) .
C7 H7 0.9300 .
C8 N1 1.448(12) .
C8 C9 1.453(15) .
C8 H8A 0.9700 .
C8 H8B 0.9700 .
C9 N2 1.435(14) .
C9 H9A 0.9700 .
C9 H9B 0.9700 .
C10 C11 1.424(17) .
C10 N2 1.477(15) .
C10 H10A 0.9700 .
C10 H10B 0.9700 .
C11 C12 1.475(19) .
C11 H11A 0.9700 .
C11 H11B 0.9700 .
C12 C13 1.330(18) .
C12 H12A 0.9700 .
C12 H12B 0.9700 .
C13 N2 1.498(14) .
C13 H13A 0.9700 .
C13 H13B 0.9700 .
C14 O5 1.242(9) 2_665
C14 O4 1.290(10) .
C14 C15 1.491(12) .
C15 C20 1.363(13) .
C15 C16 1.372(12) .
C16 C17 1.396(15) .
C16 H16 0.9300 .
C17 C18 1.347(17) .
C17 H17 0.9300 .
C18 C19 1.348(17) .
C18 H18 0.9300 .
C19 C20 1.416(15) .
C19 H19 0.9300 .
C20 H20 0.9300 .
C21 O3 1.244(10) .
C21 O2 1.285(11) .
C21 C22 1.521(13) .
C22 C23 1.360(13) .
C22 C27 1.393(11) .
C23 C24 1.378(14) .
C23 H23 0.9300 .
C24 C25 1.360(16) .
C24 H24 0.9300 .
C25 C26 1.353(15) .
C25 H25 0.9300 .
C26 C27 1.390(13) .
C26 H26 0.9300 .
C27 H27 0.9300 .
C28 O6 1.316(9) .
C28 C29 1.424(12) .
C28 C33 1.429(12) .
C29 C30 1.352(12) .
C29 H29 0.9300 .
C30 C31 1.384(16) .
C30 H30 0.9300 .
C31 C32 1.333(17) .
C31 H31 0.9300 .
C32 C33 1.395(14) .
C32 H32 0.9300 .
C33 C34 1.421(15) .
C34 N3 1.275(13) .
C34 H34 0.9300 .
C35 N3 1.434(13) .
C35 C36 1.547(16) .
C35 H35A 0.9700 .
C35 H35B 0.9700 .
C36 N4 1.562(14) .
C36 H36A 0.9700 .
C36 H36B 0.9700 .
C37 N4 1.540(14) .
C37 C38 1.696(16) .
C37 H37A 0.9700 .
C37 H37B 0.9700 .
C38 C39 1.503(17) .
C38 H38A 0.9700 .
C38 H38B 0.9700 .
C39 C40 1.569(17) .
C39 H39A 0.9700 .
C39 H39B 0.9700 .
C40 N4 1.352(13) .
C40 H40A 0.9700 .
C40 H40B 0.9700 .
C41 O8 1.239(9) .
C41 O7 1.290(9) .
C41 C42 1.506(11) .
C42 C47 1.358(12) .
C42 C43 1.372(11) .
C43 C44 1.363(13) .
C43 H43 0.9300 .
C44 C45 1.374(15) .
C44 H44 0.9300 .
C45 C46 1.336(13) .
C45 H45 0.9300 .
C46 C47 1.381(12) .
C46 H46 0.9300 .
C47 H47 0.9300 .
C48 O10 1.251(9) .
C48 O9 1.265(9) .
C48 C49 1.496(11) .
C49 C50 1.380(11) .
C49 C54 1.382(11) .
C50 C51 1.388(12) .
C50 H50 0.9300 .
C51 C52 1.379(14) .
C51 H51 0.9300 .
C52 C53 1.358(14) .
C52 H52 0.9300 .
C53 C54 1.392(12) .
C53 H53 0.9300 .
C54 H54 0.9300 .
C55 C56 1.43(2) .
C55 H55A 0.9600 .
C55 H55B 0.9600 .
C55 H55C 0.9600 .
C56 N5 1.08(2) .
N1 Ni1 1.992(8) .
N2 Ni1 2.157(9) .
N3 Ni3 1.998(8) .
N4 Ni3 2.184(8) .
Ni1 O1 2.007(6) .
Ni1 O4 2.020(6) .
Ni1 O2 2.148(6) .
Ni1 O3 2.183(6) .
Ni2 O5 1.997(6) .
Ni2 O5 1.997(6) 2_665
Ni2 O1 2.114(6) .
Ni2 O1 2.114(6) 2_665
Ni2 O2 2.125(6) 2_665
Ni2 O2 2.125(6) .
Ni3 O6 2.005(5) .
Ni3 O9 2.024(5) .
Ni3 O7 2.146(5) .
Ni3 O8 2.182(6) .
Ni4 O10 1.983(5) .
Ni4 O10 1.983(5) 2_566
Ni4 O6 2.071(5) .
Ni4 O6 2.071(5) 2_566
Ni4 O7 2.136(5) 2_566
O5 C14 1.242(9) 2_665
